data_2002091
loop_
_publ_author_name
'Fujita, T.'
'Ohba, S.'
'Tokii, T.'
'Kato, M.'

_publ_section_title
;
 Dimeric copper(II) 2,2-dimethylpropanoate adducts with 3- or
 4-picoline
;
_journal_issue 1
_journal_name_full 'Acta Crystallographica Section C'
_journal_page_first 144
_journal_page_last 147
_journal_paper_doi 10.1107/S0108270192009107
_journal_volume 49
_journal_year 1993
_chemical_formula_moiety 'C32 H50 Cu2 N2 O8, C6 H6'
_chemical_formula_sum 'C38 H56 Cu2 N2 O8'
_chemical_formula_weight 795.64
_symmetry_cell_setting 'rhombohedral (hexagonal setting)'
_symmetry_space_group_name_Hall '-R 3 2"'
_symmetry_space_group_name_H-M 'R -3 m'
_atom_type_scat_source IntTabIV
_cell_angle_alpha 90.0
_cell_angle_beta 90.0
_cell_angle_gamma 120.0
_cell_formula_units_Z 9
_cell_length_a 31.902(4)
_cell_length_b 31.902(4)
_cell_length_c 11.111(2)
_cell_measurement_reflns_used 19
_cell_measurement_temperature 300(2)
_cell_measurement_theta_max 15
_cell_measurement_theta_min 10
_cell_volume 9793(2)
_diffrn_measurement_device 'Rigaku AFC-5 four-circle'
_diffrn_measurement_method \q-2\q
_diffrn_radiation_type MoK\a
_diffrn_radiation_wavelength 0.71073
_diffrn_reflns_av_R_equivalents 0.050
_diffrn_reflns_limit_h_max 37
_diffrn_reflns_limit_h_min 0
_diffrn_reflns_limit_k_max 37
_diffrn_reflns_limit_k_min 0
_diffrn_reflns_limit_l_max 13
_diffrn_reflns_limit_l_min 0
_diffrn_reflns_number 2370
_diffrn_reflns_theta_max 25.0
_diffrn_standards_decay_% 0.803-1.000
_diffrn_standards_interval_count 100
_diffrn_standards_number 5
_exptl_absorpt_coefficient_mu 1.02
_exptl_absorpt_correction_T_max 0.708
_exptl_absorpt_correction_T_min 0.493
_exptl_absorpt_correction_type integration
_exptl_crystal_colour Green
_exptl_crystal_density_diffrn 1.21
_exptl_crystal_density_meas 1.20(2)
_exptl_crystal_description Prism
_exptl_crystal_size_max 0.50
_exptl_crystal_size_mid 0.40
_exptl_crystal_size_min 0.30
_refine_diff_density_max 0.46
_refine_diff_density_min -0.39
_refine_ls_extinction_method none
_refine_ls_goodness_of_fit_obs 3.51
_refine_ls_hydrogen_treatment noref
_refine_ls_number_parameters 146
_refine_ls_number_reflns 905
_refine_ls_R_factor_obs 0.072
_refine_ls_shift/esd_max 0.36
_refine_ls_structure_factor_coef F
_refine_ls_weighting_details 'w = [\s^2^(F~o~)+(0.015F~o~)^2^]^-1^'
_refine_ls_weighting_scheme calc
_refine_ls_wR_factor_obs 0.094
_reflns_number_observed 905
_reflns_number_total 2245
_reflns_observed_criterion F~o~>3\s(F~o~)
_cod_data_source_file as1018.cif
_cod_data_source_block as1018_structure_2_of_2
_cod_depositor_comments
;
The following automatic conversions were performed:

'_refine_ls_weighting_scheme' value
'[\s^2^(F~o~)+(0.015F~o~)^2^]^-1^' was changed to 'calc'. New tag
'_refine_ls_weighting_details' was created. The value of the new tag
was set to 'w = [\s^2^(F~o~)+(0.015F~o~)^2^]^-1^'.

Automatic conversion script
Id: cif_fix_values 3143 2015-03-26 13:38:13Z robertas 
;
_cod_original_cell_volume 9793(3)
_cod_original_sg_symbol_H-M 'R -3 m '
_cod_database_code 2002091

loop_
_atom_site_label
_atom_site_fract_x
_atom_site_fract_y
_atom_site_fract_z
Cu .45850(10) .0 .5000
O(1) .4453(2) -.0388(3) .6479(7)
O(2) .4955(2) .0614(3) .5882(7)
N .3919(4) .0 .5000
C(1) .47370(10) -.0525 .6895(14)
C(2) .45620(10) -.0877 .7948(15)
C(3) .47300(10) -.0540 .901(2)
C(4) .4040(5) -.1102(7) .814(2)
C(5) .53960(10) .0791 .6125(14)
C(6) .56500(10) .1301 .6696(17)
C(7) .55880(10) .1176 .8069(18)
C(8) .5353(6) .1570(5) .638(2)
C(9) .3895(4) .0404(4) .4827(11)
C(10) .3480(4) .0435(4) .4822(11)
C(11) .3054(4) .0 .5000
C(12) .2563(5) .0 .5000

loop_
_geom_angle_atom_site_label_1
_geom_angle_atom_site_label_2
_geom_angle_atom_site_label_3
_geom_angle_site_symmetry_3
_geom_angle
_geom_angle_publ_flag
N Cu O(1) . 95.8(4) yes
N Cu O(2) . 95.9(4) yes
O(1) Cu O(2) . 92.5(3) yes
O(1) Cu O(1) 3 168.5(4) yes
O(1) Cu O(2) 3 86.3(3) yes
O(2) Cu O(2) 3 168.3(4) yes
O(1) C(1) O(1) 2 124.1(11) yes
O(2) C(5) O(2) 2 127.1(8) yes
Cu O(1) C(1) . 123.5(5) yes
Cu O(2) C(5) . 122.3(7) yes

loop_
_geom_bond_atom_site_label_1
_geom_bond_atom_site_label_2
_geom_bond_site_symmetry_2
_geom_bond_distance
_geom_bond_publ_flag
Cu Cu 2 2.648(5) yes
Cu O(1) . 1.972(8) yes
Cu O(2) . 1.969(8) yes
Cu N . 2.125(13) yes
O(1) C(1) . 1.273(11) yes
O(2) C(5) . 1.255(7) yes
N C(9) . 1.343(16) no
C(1) C(2) . 1.521(18) no
C(2) C(3) . 1.50(2) no
C(2) C(4) . 1.462(15) no
C(5) C(6) . 1.544(10) no
C(6) C(7) . 1.56(3) no
C(6) C(8) . 1.61(2) no
C(9) C(10) . 1.38(2) no
C(10) C(11) . 1.388(11) no
C(11) C(12) . 1.57(2) no
